data_4128835
loop_
_publ_author_name
'Su, Yuanting'
'Huan Do, Dinh Cao'
'Li, Yongxin'
'Kinjo, Rei'

_publ_section_title
;
 Metal-Free Selective Borylation of Arenes by a Diazadiborinine via
 C-H/C-F Bond Activation and Dearomatization.
;
_journal_issue 35
_journal_name_full 'Journal of the American Chemical Society'
_journal_page_first 13729
_journal_page_last 13733
_journal_paper_doi 10.1021/jacs.9b06022
_journal_volume 141
_journal_year 2019
_chemical_formula_sum 'C82.5 H71 B2 Cl N4'
_chemical_formula_weight 1175.50
_space_group_crystal_system triclinic
_space_group_IT_number 2
_space_group_name_Hall '-P 1'
_space_group_name_H-M_alt 'P -1'
_atom_sites_solution_hydrogens geom
_atom_sites_solution_primary dual
_cell_angle_alpha 96.263(2)
_cell_angle_beta 97.224(2)
_cell_angle_gamma 92.9468(19)
_cell_formula_units_Z 2
_cell_length_a 12.2016(11)
_cell_length_b 15.2052(14)
_cell_length_c 17.0465(16)
_cell_measurement_reflns_used 5402
_cell_measurement_temperature 100.(2)
_cell_measurement_theta_max 23.9793
_cell_measurement_theta_min 2.2288
_cell_volume 3112.0(5)
_computing_cell_refinement 'SAINT V8.38A (Bruker AXS Inc., 2017)'
_computing_data_collection 'APEX3 (Bruker AXS Inc., 2018)'
_computing_data_reduction 'SAINT V8.38A (Bruker AXS Inc., 2017)'
_computing_molecular_graphics 'XP (Bruker AXS Inc., 2018)'
_computing_publication_material 'APEX3 (Bruker AXS Inc., 2018)'
_computing_structure_refinement 'SHELXL-2017/1 (Sheldrick, 2017)'
_computing_structure_solution 'XT, VERSION 2014/5'
_diffrn_ambient_temperature 100.(2)
_diffrn_detector_area_resol_mean 7.4074
_diffrn_measured_fraction_theta_full 0.985
_diffrn_measured_fraction_theta_max 0.985
_diffrn_measurement_device_type 'Photon II CPADs detector'
_diffrn_measurement_method 'phi and omega scans'
_diffrn_radiation_monochromator 'Multilayer Mirror'
_diffrn_radiation_type MoK\a
_diffrn_radiation_wavelength 0.71073
_diffrn_reflns_av_R_equivalents 0.0751
_diffrn_reflns_av_unetI/netI 0.2177
_diffrn_reflns_limit_h_max 14
_diffrn_reflns_limit_h_min -14
_diffrn_reflns_limit_k_max 18
_diffrn_reflns_limit_k_min -18
_diffrn_reflns_limit_l_max 20
_diffrn_reflns_limit_l_min 0
_diffrn_reflns_number 10874
_diffrn_reflns_theta_full 25.05
_diffrn_reflns_theta_max 25.05
_diffrn_reflns_theta_min 2.20
_diffrn_source 'Incoatec microfocus source'
_diffrn_source_type 'Bruker D8 Quest'
_exptl_absorpt_coefficient_mu 0.113
_exptl_absorpt_correction_T_max 0.98
_exptl_absorpt_correction_T_min 0.72
_exptl_absorpt_correction_type multi-scan
_exptl_absorpt_process_details 'TWINABS - Bruker AXS scaling for twinned crystals - Version 2012/1'
_exptl_crystal_colour colourless
_exptl_crystal_density_diffrn 1.254
_exptl_crystal_density_method 'not measured'
_exptl_crystal_description block
_exptl_crystal_F_000 1242
_exptl_crystal_size_max 0.240
_exptl_crystal_size_mid 0.200
_exptl_crystal_size_min 0.140
_refine_diff_density_max 0.446
_refine_diff_density_min -0.505
_refine_ls_extinction_method none
_refine_ls_goodness_of_fit_ref 0.981
_refine_ls_hydrogen_treatment constr
_refine_ls_matrix_type full
_refine_ls_number_parameters 1075
_refine_ls_number_reflns 10874
_refine_ls_number_restraints 1437
_refine_ls_restrained_S_all 0.938
_refine_ls_R_factor_all 0.2109
_refine_ls_R_factor_gt 0.0932
_refine_ls_shift/su_max 0.000
_refine_ls_shift/su_mean 0.000
_refine_ls_structure_factor_coef Fsqd
_refine_ls_weighting_details 'w=1/[\s^2^(Fo^2^)+(0.1408P)^2^] where P=(Fo^2^+2Fc^2^)/3'
_refine_ls_weighting_scheme calc
_refine_ls_wR_factor_gt 0.2249
_refine_ls_wR_factor_ref 0.2743
_reflns_number_gt 4565
_reflns_number_total 10874
_reflns_threshold_expression 'I > 2\s(I)'
_cod_data_source_file ja9b06022_si_016.cif
_cod_data_source_block rei1236m_0m_4
_cod_depositor_comments
;
The following automatic conversions were performed:

data item '_exptl_absorpt_correction_type' value 'Multi-Scan' was
changed to 'multi-scan' in accordance with the
/home/data/users/saulius/crontab/automatic-downloads/current/ACS/lib/dictionaries/cif_core.dic
dictionary named 'cif_core.dic' version 2.4.2 last updated on
2011-04-26.

Automatic conversion script
Id: cif_fix_values 6909 2019-04-08 15:41:33Z antanas 
;
_cod_original_formula_sum 'C82.50 H71 B2 Cl N4'
_cod_database_code 4128835

loop_
_space_group_symop_operation_xyz
'x, y, z'
'-x, -y, -z'

loop_
_atom_site_type_symbol
_atom_site_label
_atom_site_fract_x
_atom_site_fract_y
_atom_site_fract_z
_atom_site_U_iso_or_equiv
_atom_site_adp_type
_atom_site_calc_flag
_atom_site_refinement_flags_adp
_atom_site_refinement_flags_occupancy
_atom_site_refinement_flags_posn
_atom_site_occupancy
_atom_site_disorder_assembly
_atom_site_disorder_group
B B1 1.0209(4) 0.5272(4) 0.7151(4) 0.0413(15) Uani d . . . 1.0 . .
B B2 0.8125(4) 0.5645(4) 0.7502(4) 0.0400(14) Uani d . . . 1.0 . .
C C1 1.1462(4) 0.5056(3) 0.7095(3) 0.0413(13) Uani d . . . 1.0 . .
C C2 1.2232(4) 0.5111(3) 0.7777(3) 0.0447(13) Uani d . . . 1.0 . .
H H2 1.199424 0.527583 0.827943 0.054 Uiso calc U . R 1.0 . .
C C3 1.3328(4) 0.4937(3) 0.7754(3) 0.0496(14) Uani d . . . 1.0 . .
H H3 1.383381 0.499563 0.823098 0.06 Uiso calc U . R 1.0 . .
C C4 1.3683(4) 0.4677(3) 0.7031(4) 0.0560(15) Uani d . . . 1.0 . .
H H4 1.443354 0.455078 0.700881 0.067 Uiso calc U . R 1.0 . .
C C5 1.2953(4) 0.4601(3) 0.6349(4) 0.0599(16) Uani d . . . 1.0 . .
H H5 1.319738 0.442457 0.585184 0.072 Uiso calc U . R 1.0 . .
C C6 1.1862(4) 0.4779(3) 0.6378(3) 0.0544(15) Uani d . . . 1.0 . .
H H6 1.136409 0.471265 0.589672 0.065 Uiso calc U . R 1.0 . .
C C7 0.8632(4) 0.4782(3) 0.7854(3) 0.0407(12) Uani d . . . 1.0 . .
C C8 0.8954(4) 0.3412(3) 0.8147(3) 0.0446(13) Uani d . . . 1.0 . .
C C9 0.9824(4) 0.3722(3) 0.7806(3) 0.0423(12) Uani d . . . 1.0 . .
C C10 1.0778(4) 0.3197(3) 0.7595(3) 0.0456(13) Uani d . . . 1.0 . .
C C11 1.0836(5) 0.2884(4) 0.6813(4) 0.0713(18) Uani d . . . 1.0 . .
H H11 1.031705 0.304962 0.640046 0.086 Uiso calc U . R 1.0 . .
C C12 1.1654(7) 0.2326(4) 0.6631(5) 0.094(2) Uani d . . . 1.0 . .
H H12 1.167792 0.209742 0.609262 0.113 Uiso calc U . R 1.0 . .
C C13 1.2414(5) 0.2101(4) 0.7204(5) 0.0682(19) Uani d . . . 1.0 . .
H H13 1.297574 0.172356 0.707165 0.082 Uiso calc U . R 1.0 . .
C C14 1.2371(4) 0.2418(4) 0.7970(4) 0.0612(16) Uani d . . . 1.0 . .
H H14 1.290293 0.225779 0.837671 0.073 Uiso calc U . R 1.0 . .
C C15 1.1559(4) 0.2976(3) 0.8170(3) 0.0535(14) Uani d . . . 1.0 . .
H H15 1.154834 0.320489 0.871012 0.064 Uiso calc U . R 1.0 . .
C C16 0.8701(4) 0.2516(3) 0.8367(4) 0.0518(14) Uani d . . . 1.0 . .
C C17 0.8763(4) 0.1793(4) 0.7816(4) 0.0642(17) Uani d . . . 1.0 . .
H H17 0.898255 0.188005 0.731334 0.077 Uiso calc U . R 1.0 . .
C C18 0.8507(5) 0.0931(4) 0.7985(5) 0.0745(19) Uani d . . . 1.0 . .
H H18 0.856885 0.043755 0.760355 0.089 Uiso calc U . R 1.0 . .
C C19 0.8166(5) 0.0803(4) 0.8700(5) 0.077(2) Uani d . . . 1.0 . .
H H19 0.798449 0.022052 0.881793 0.092 Uiso calc U . R 1.0 . .
C C20 0.8090(5) 0.1518(4) 0.9244(5) 0.077(2) Uani d . . . 1.0 . .
H H20 0.784986 0.142902 0.974012 0.092 Uiso calc U . R 1.0 . .
C C21 0.8355(4) 0.2367(3) 0.9087(4) 0.0587(16) Uani d . . . 1.0 . .
H H21 0.829988 0.285463 0.94754 0.07 Uiso calc U . R 1.0 . .
C C22 0.7237(4) 0.4038(3) 0.8572(3) 0.0459(13) Uani d . . . 1.0 . .
C C23 0.6267(4) 0.3647(3) 0.8112(3) 0.0440(13) Uani d . . . 1.0 . .
C C24 0.5344(4) 0.3542(3) 0.8514(4) 0.0517(14) Uani d . . . 1.0 . .
H H24 0.466948 0.328455 0.821991 0.062 Uiso calc U . R 1.0 . .
C C25 0.5373(4) 0.3798(4) 0.9318(4) 0.0537(15) Uani d . . . 1.0 . .
C C26 0.6360(4) 0.4179(3) 0.9738(3) 0.0542(15) Uani d . . . 1.0 . .
H H26 0.639077 0.435046 1.029399 0.065 Uiso calc U . R 1.0 . .
C C27 0.7316(4) 0.4321(3) 0.9378(3) 0.0453(13) Uani d . . . 1.0 . .
C C28 0.8369(4) 0.4716(4) 0.9865(3) 0.0618(16) Uani d . . . 1.0 . .
H H28A 0.875638 0.424997 1.011817 0.093 Uiso calc U . R 1.0 . .
H H28B 0.819818 0.517143 1.02757 0.093 Uiso calc U . R 1.0 . .
H H28C 0.88426 0.498343 0.951911 0.093 Uiso calc U . R 1.0 . .
C C29 0.4372(4) 0.3640(4) 0.9724(4) 0.0678(17) Uani d . . . 1.0 . .
H H29A 0.429451 0.301375 0.98085 0.102 Uiso calc U . R 1.0 . .
H H29B 0.371158 0.379285 0.939021 0.102 Uiso calc U . R 1.0 . .
H H29C 0.445646 0.400983 1.023864 0.102 Uiso calc U . R 1.0 . .
C C30 0.6224(4) 0.3346(3) 0.7248(3) 0.0538(15) Uani d . . . 1.0 . .
H H30A 0.637583 0.385704 0.696483 0.081 Uiso calc U . R 1.0 . .
H H30B 0.548715 0.306951 0.704004 0.081 Uiso calc U . R 1.0 . .
H H30C 0.678165 0.291471 0.717122 0.081 Uiso calc U . R 1.0 . .
C C31 0.9068(4) 0.6410(3) 0.7772(3) 0.0407(12) Uani d . . . 1.0 . .
C C32 1.0167(4) 0.7665(3) 0.8059(3) 0.0409(12) Uani d . . . 1.0 . .
C C33 1.0795(4) 0.7006(3) 0.7814(3) 0.0371(12) Uani d . . . 1.0 . .
C C34 1.2008(4) 0.7096(3) 0.7843(3) 0.0395(12) Uani d . . . 1.0 . .
C C35 1.2527(4) 0.7053(3) 0.7154(3) 0.0464(13) Uani d . . . 1.0 . .
H H35 1.210031 0.696875 0.664237 0.056 Uiso calc U . R 1.0 . .
C C36 1.3684(4) 0.7136(3) 0.7229(4) 0.0588(16) Uani d . . . 1.0 . .
H H36 1.404049 0.709798 0.676308 0.071 Uiso calc U . R 1.0 . .
C C37 1.4307(4) 0.7269(3) 0.7954(4) 0.0560(16) Uani d . . . 1.0 . .
H H37 1.509152 0.731338 0.799338 0.067 Uiso calc U . R 1.0 . .
C C38 1.3797(4) 0.7340(3) 0.8639(4) 0.0543(15) Uani d . . . 1.0 . .
H H38 1.422955 0.745337 0.914768 0.065 Uiso calc U . R 1.0 . .
C C39 1.2662(4) 0.7247(3) 0.8579(3) 0.0450(13) Uani d . . . 1.0 . .
H H39 1.231799 0.728541 0.90499 0.054 Uiso calc U . R 1.0 . .
C C40 1.0472(4) 0.8621(3) 0.8256(3) 0.0450(13) Uani d . . . 1.0 . .
C C41 1.0796(4) 0.9097(4) 0.7660(4) 0.0571(15) Uani d . . . 1.0 . .
H H41 1.079368 0.880745 0.71367 0.069 Uiso calc U . R 1.0 . .
C C42 1.1119(5) 0.9988(4) 0.7827(4) 0.0655(17) Uani d . . . 1.0 . .
H H42 1.133366 1.030705 0.741538 0.079 Uiso calc U . R 1.0 . .
C C43 1.1135(4) 1.0414(4) 0.8570(4) 0.0595(16) Uani d . . . 1.0 . .
H H43 1.135565 1.102776 0.867799 0.071 Uiso calc U . R 1.0 . .
C C44 1.0834(5) 0.9957(4) 0.9160(4) 0.0668(17) Uani d . . . 1.0 . .
H H44 1.08654 1.025149 0.968451 0.08 Uiso calc U . R 1.0 . .
C C45 1.0479(4) 0.9057(3) 0.9003(4) 0.0562(15) Uani d . . . 1.0 . .
H H45 1.024326 0.874972 0.941517 0.067 Uiso calc U . R 1.0 . .
C C46 0.8239(9) 0.7720(9) 0.8434(7) 0.0427(17) Uani d U P D 0.67(2) A 1
C C47 0.8269(8) 0.7648(8) 0.9239(6) 0.0429(18) Uani d U P D 0.67(2) A 1
C C48 0.7517(9) 0.8108(8) 0.9646(7) 0.049(2) Uani d U P D 0.67(2) A 1
H H48 0.751917 0.807489 1.019945 0.059 Uiso calc U P R 0.67(2) A 1
C C49 0.6765(9) 0.8614(8) 0.9252(8) 0.050(2) Uani d U P D 0.67(2) A 1
C C50 0.6753(8) 0.8663(7) 0.8458(8) 0.050(2) Uani d U P D 0.67(2) A 1
H H50 0.622342 0.900374 0.819228 0.06 Uiso calc U P R 0.67(2) A 1
C C51 0.7499(9) 0.8228(8) 0.8029(7) 0.047(2) Uani d U P D 0.67(2) A 1
C C52 0.7486(10) 0.8279(8) 0.7145(6) 0.055(3) Uani d U P D 0.67(2) A 1
H H52A 0.824785 0.832407 0.702083 0.083 Uiso calc U P R 0.67(2) A 1
H H52B 0.71077 0.880186 0.699766 0.083 Uiso calc U P R 0.67(2) A 1
H H52C 0.709336 0.774376 0.684503 0.083 Uiso calc U P R 0.67(2) A 1
C C53 0.5979(11) 0.9130(9) 0.9755(11) 0.076(4) Uani d U P D 0.67(2) A 1
H H53A 0.632407 0.972161 0.995648 0.113 Uiso calc U P R 0.67(2) A 1
H H53B 0.584077 0.880821 1.020408 0.113 Uiso calc U P R 0.67(2) A 1
H H53C 0.527643 0.918788 0.942236 0.113 Uiso calc U P R 0.67(2) A 1
C C54 0.9084(11) 0.7100(10) 0.9668(8) 0.059(3) Uani d U P D 0.67(2) A 1
H H54A 0.879228 0.648017 0.959975 0.088 Uiso calc U P R 0.67(2) A 1
H H54B 0.920498 0.73215 1.023633 0.088 Uiso calc U P R 0.67(2) A 1
H H54C 0.978737 0.714159 0.944895 0.088 Uiso calc U P R 0.67(2) A 1
C C46A 0.8234(17) 0.7800(17) 0.8369(12) 0.044(2) Uani d U P D 0.33(2) A 2
C C47A 0.8052(17) 0.7730(15) 0.9149(12) 0.046(2) Uani d U P D 0.33(2) A 2
C C48A 0.7247(18) 0.8234(14) 0.9456(13) 0.048(3) Uani d U P D 0.33(2) A 2
H H48A 0.711557 0.820727 0.999057 0.058 Uiso calc U P R 0.33(2) A 2
C C49A 0.6640(17) 0.8771(16) 0.8988(15) 0.050(3) Uani d U P D 0.33(2) A 2
C C50A 0.6854(16) 0.8827(15) 0.8233(12) 0.049(3) Uani d U P D 0.33(2) A 2
H H50A 0.644531 0.921313 0.792363 0.059 Uiso calc U P R 0.33(2) A 2
C C51A 0.764(2) 0.8345(17) 0.7894(12) 0.047(3) Uani d U P D 0.33(2) A 2
C C52A 0.785(2) 0.8442(19) 0.7049(11) 0.061(5) Uani d U P D 0.33(2) A 2
H H52D 0.722564 0.871716 0.677403 0.092 Uiso calc U P R 0.33(2) A 2
H H52E 0.792783 0.785654 0.676698 0.092 Uiso calc U P R 0.33(2) A 2
H H52F 0.853119 0.881696 0.705904 0.092 Uiso calc U P R 0.33(2) A 2
C C53A 0.5786(18) 0.9325(16) 0.9389(17) 0.057(5) Uani d U P D 0.33(2) A 2
H H53D 0.518871 0.944764 0.898338 0.085 Uiso calc U P R 0.33(2) A 2
H H53E 0.615291 0.988552 0.96577 0.085 Uiso calc U P R 0.33(2) A 2
H H53F 0.547732 0.899156 0.978037 0.085 Uiso calc U P R 0.33(2) A 2
C C54A 0.870(2) 0.7141(18) 0.9657(16) 0.052(4) Uani d U P D 0.33(2) A 2
H H54D 0.922249 0.683586 0.934982 0.079 Uiso calc U P R 0.33(2) A 2
H H54E 0.819036 0.670249 0.982845 0.079 Uiso calc U P R 0.33(2) A 2
H H54F 0.910638 0.750007 1.012601 0.079 Uiso calc U P R 0.33(2) A 2
C C55 0.8120(4) 0.5360(3) 0.6513(3) 0.0471(13) Uani d . . D 1.0 . .
H H55 0.777037 0.474352 0.638695 0.057 Uiso calc U . R 1.0 B 1
C C56 0.9352(4) 0.5318(3) 0.6338(3) 0.0462(13) Uani d . . . 1.0 . .
H H56 0.939768 0.476051 0.597649 0.055 Uiso calc U . R 1.0 . .
C C57 0.9733(4) 0.6073(3) 0.5932(3) 0.0489(14) Uani d . . . 1.0 . .
H H57 1.048975 0.610973 0.585087 0.059 Uiso calc U . R 1.0 . .
C C58 0.9112(4) 0.6699(4) 0.5674(3) 0.0543(15) Uani d . . D 1.0 . .
H H58 0.946003 0.721201 0.551498 0.065 Uiso calc U . R 1.0 C 1
C C59 0.7904(5) 0.6621(7) 0.5626(6) 0.0481(17) Uani d U P D 0.75(2) D 1
C C60 0.7452(6) 0.5922(7) 0.6010(7) 0.0457(15) Uani d U P D 0.75(2) D 1
C C61 0.6315(6) 0.5756(7) 0.5892(8) 0.0500(15) Uani d U P D 0.75(2) D 1
H H61 0.600621 0.526037 0.610294 0.06 Uiso calc U P R 0.75(2) D 1
C C62 0.5586(6) 0.6297(7) 0.5470(8) 0.0515(16) Uani d U P D 0.75(2) D 1
C C63 0.4442(6) 0.6152(7) 0.5373(8) 0.0548(17) Uani d U P D 0.75(2) D 1
H H63 0.413048 0.563988 0.555758 0.066 Uiso calc U P R 0.75(2) D 1
C C64 0.3730(5) 0.6724(7) 0.5019(6) 0.0554(18) Uani d U P D 0.75(2) D 1
C C65 0.2578(6) 0.6580(8) 0.4965(6) 0.062(2) Uani d U P D 0.75(2) D 1
H H65 0.226793 0.605896 0.513557 0.075 Uiso calc U P R 0.75(2) D 1
C C66 0.1894(6) 0.7189(8) 0.4667(5) 0.065(2) Uani d U P D 0.75(2) D 1
H H66 0.1116 0.709863 0.465512 0.078 Uiso calc U P R 0.75(2) D 1
C C67 0.2336(7) 0.7944(8) 0.4381(6) 0.069(2) Uani d U P D 0.75(2) D 1
H H67 0.185672 0.835558 0.416562 0.083 Uiso calc U P R 0.75(2) D 1
C C68 0.3474(7) 0.8087(7) 0.4413(6) 0.066(2) Uani d U P D 0.75(2) D 1
H H68 0.377367 0.859557 0.421637 0.08 Uiso calc U P R 0.75(2) D 1
C C69 0.4187(6) 0.7479(7) 0.4738(6) 0.0608(19) Uani d U P D 0.75(2) D 1
C C70 0.5341(7) 0.7621(7) 0.4798(6) 0.060(2) Uani d U P D 0.75(2) D 1
H H70 0.564745 0.811924 0.459053 0.073 Uiso calc U P R 0.75(2) D 1
C C71 0.6046(6) 0.7047(7) 0.5156(7) 0.0542(18) Uani d U P D 0.75(2) D 1
C C72 0.7233(6) 0.7169(7) 0.5239(6) 0.052(2) Uani d U P D 0.75(2) D 1
H H72 0.756017 0.764824 0.501574 0.062 Uiso calc U P R 0.75(2) D 1
C C59A 0.7931(8) 0.664(2) 0.5768(17) 0.049(3) Uani d U P D 0.25(2) D 2
C C60A 0.7392(14) 0.587(2) 0.5990(18) 0.048(3) Uani d U P D 0.25(2) D 2
C C61A 0.6246(14) 0.581(2) 0.585(2) 0.050(2) Uani d U P D 0.25(2) D 2
H H61A 0.58593 0.530483 0.599582 0.06 Uiso calc U P R 0.25(2) D 2
C C62A 0.5618(12) 0.6452(19) 0.548(2) 0.053(2) Uani d U P D 0.25(2) D 2
C C63A 0.4473(13) 0.6363(18) 0.531(2) 0.056(3) Uani d U P D 0.25(2) D 2
H H63A 0.409571 0.583136 0.540316 0.067 Uiso calc U P R 0.25(2) D 2
C C64A 0.3850(12) 0.7013(14) 0.4988(16) 0.059(2) Uani d U P DG 0.25(2) D 2
C C65A 0.2700(12) 0.6928(16) 0.4894(16) 0.062(3) Uani d U P DG 0.25(2) D 2
H H65A 0.232958 0.64163 0.503766 0.075 Uiso calc U P R 0.25(2) D 2
C C66A 0.2091(12) 0.7591(19) 0.4589(15) 0.066(3) Uani d U P DG 0.25(2) D 2
H H66A 0.130539 0.753249 0.452412 0.079 Uiso calc U P R 0.25(2) D 2
C C67A 0.2633(17) 0.8339(18) 0.4378(14) 0.068(3) Uani d U P DG 0.25(2) D 2
H H67A 0.221742 0.879222 0.416945 0.081 Uiso calc U P R 0.25(2) D 2
C C68A 0.3783(17) 0.8424(16) 0.4472(15) 0.067(3) Uani d U P DG 0.25(2) D 2
H H68A 0.415365 0.893577 0.432831 0.08 Uiso calc U P R 0.25(2) D 2
C C69A 0.4392(12) 0.7761(15) 0.4777(15) 0.060(2) Uani d U P DG 0.25(2) D 2
C C70A 0.5560(14) 0.7862(16) 0.4923(18) 0.060(3) Uani d U P D 0.25(2) D 2
H H70A 0.593266 0.837462 0.478292 0.072 Uiso calc U P R 0.25(2) D 2
C C71A 0.6173(12) 0.7224(17) 0.527(2) 0.054(2) Uani d U P D 0.25(2) D 2
C C72A 0.7364(12) 0.7276(18) 0.5418(19) 0.051(3) Uani d U P D 0.25(2) D 2
H H72A 0.776681 0.776878 0.526943 0.061 Uiso calc U P R 0.25(2) D 2
C C73 0.4637(14) -0.0793(12) 0.6379(11) 0.163(5) Uani d U P D 0.595(7) E 1
H H73A 0.418222 -0.132813 0.643252 0.245 Uiso calc U P R 0.595(7) E 1
H H73B 0.540667 -0.094067 0.636416 0.245 Uiso calc U P R 0.595(7) E 1
H H73C 0.435941 -0.05549 0.588585 0.245 Uiso calc U P R 0.595(7) E 1
C C74 0.4586(9) -0.0210(7) 0.6976(6) 0.135(3) Uani d U P DG 0.595(7) E 1
C C75 0.3918(8) -0.0307(7) 0.7568(7) 0.123(3) Uani d U P DG 0.595(7) E 1
H H75 0.33822 -0.079372 0.751018 0.147 Uiso calc U P R 0.595(7) E 1
C C76 0.4033(8) 0.0307(8) 0.8244(6) 0.126(3) Uani d U P DG 0.595(7) E 1
H H76 0.357611 0.024048 0.864864 0.152 Uiso calc U P R 0.595(7) E 1
C C77 0.4817(9) 0.1019(7) 0.8329(6) 0.130(3) Uani d U P DG 0.595(7) E 1
H H77 0.489558 0.143902 0.879101 0.156 Uiso calc U P R 0.595(7) E 1
C C78 0.5485(9) 0.1117(7) 0.7737(8) 0.133(3) Uani d U P DG 0.595(7) E 1
H H78 0.602112 0.160336 0.779491 0.16 Uiso calc U P R 0.595(7) E 1
C C79 0.5370(9) 0.0502(8) 0.7061(7) 0.131(3) Uani d U P DG 0.595(7) E 1
H H79 0.582722 0.056916 0.665643 0.158 Uiso calc U P R 0.595(7) E 1
C C73A 0.544(2) 0.1173(17) 0.8235(14) 0.154(6) Uani d U P D 0.405(7) E 2
H H73D 0.510336 0.173807 0.818877 0.231 Uiso calc U P R 0.405(7) E 2
H H73E 0.623821 0.125347 0.820389 0.231 Uiso calc U P R 0.405(7) E 2
H H73F 0.533274 0.096916 0.874726 0.231 Uiso calc U P R 0.405(7) E 2
C C74A 0.4992(13) 0.0593(10) 0.7665(9) 0.130(3) Uani d U P DG 0.405(7) E 2
C C75A 0.4021(12) 0.0083(12) 0.7690(9) 0.126(3) Uani d U P DG 0.405(7) E 2
H H75A 0.361945 0.018369 0.813031 0.151 Uiso calc U P R 0.405(7) E 2
C C76A 0.3636(12) -0.0574(11) 0.7069(11) 0.135(3) Uani d U P DG 0.405(7) E 2
H H76A 0.297236 -0.092177 0.708589 0.163 Uiso calc U P R 0.405(7) E 2
C C77A 0.4224(15) -0.0721(11) 0.6425(10) 0.144(4) Uani d U P DG 0.405(7) E 2
H H77A 0.396082 -0.116952 0.600052 0.173 Uiso calc U P R 0.405(7) E 2
C C78A 0.5195(14) -0.0211(12) 0.6400(9) 0.139(3) Uani d U P DG 0.405(7) E 2
H H78A 0.559636 -0.031182 0.595956 0.167 Uiso calc U P R 0.405(7) E 2
C C79A 0.5579(12) 0.0445(11) 0.7021(10) 0.133(3) Uani d U P DG 0.405(7) E 2
H H79A 0.624347 0.079365 0.700397 0.16 Uiso calc U P R 0.405(7) E 2
C C80 0.2335(15) 0.0323(13) 0.4988(13) 0.177(7) Uani d U P D 0.5 F -1
H H80A 0.247953 0.034967 0.443776 0.266 Uiso calc U P R 0.5 F -1
H H80B 0.278914 -0.011614 0.522681 0.266 Uiso calc U P R 0.5 F -1
H H80C 0.252163 0.090668 0.529481 0.266 Uiso calc U P R 0.5 F -1
C C81 0.1312(17) 0.010(2) 0.4993(19) 0.198(6) Uani d U P DG 0.5 F -1
C C82 0.095(2) -0.046(2) 0.5511(19) 0.201(7) Uani d U P DG 0.5 F -1
H H82 0.147556 -0.072197 0.586072 0.241 Uiso calc U P R 0.5 F -1
C C83 -0.017(2) -0.064(2) 0.552(2) 0.211(7) Uani d U P DG 0.5 F -1
H H83 -0.042108 -0.102853 0.587211 0.253 Uiso calc U P R 0.5 F -1
C C84 -0.0941(17) -0.026(2) 0.501(2) 0.212(7) Uani d U P DG 0.5 F -1
H H84 -0.171123 -0.038683 0.501068 0.255 Uiso calc U P R 0.5 F -1
C C85 -0.0581(18) 0.030(2) 0.449(2) 0.208(7) Uani d U P DG 0.5 F -1
H H85 -0.110476 0.056142 0.413784 0.25 Uiso calc U P R 0.5 F -1
C C86 0.055(2) 0.048(2) 0.4481(19) 0.204(6) Uani d U P DG 0.5 F -1
H H86 0.079188 0.086799 0.412643 0.245 Uiso calc U P R 0.5 F -1
Cl Cl1 0.67612(9) 0.58857(8) 0.78120(8) 0.0461(4) Uani d . . . 1.0 . .
N N1 0.9624(3) 0.4581(2) 0.7640(2) 0.0405(10) Uani d . . . 1.0 . .
N N2 0.8222(3) 0.4095(2) 0.8195(2) 0.0422(10) Uani d . . . 1.0 . .
N N3 1.0106(3) 0.6224(2) 0.7644(2) 0.0382(10) Uani d . . . 1.0 . .
N N4 0.9096(3) 0.7291(3) 0.8040(2) 0.0399(10) Uani d . . D 1.0 . .

loop_
_atom_site_aniso_label
_atom_site_aniso_U_11
_atom_site_aniso_U_22
_atom_site_aniso_U_33
_atom_site_aniso_U_12
_atom_site_aniso_U_13
_atom_site_aniso_U_23
B1 0.032(3) 0.044(3) 0.044(4) -0.006(3) 0.006(3) -0.005(3)
B2 0.030(3) 0.040(3) 0.050(4) 0.001(3) 0.009(3) 0.002(3)
C1 0.039(3) 0.035(3) 0.049(3) -0.004(2) 0.015(3) -0.006(3)
C2 0.038(3) 0.042(3) 0.056(4) 0.002(2) 0.012(3) 0.002(3)
C3 0.040(3) 0.045(3) 0.065(4) 0.004(2) 0.007(3) 0.012(3)
C4 0.035(3) 0.053(3) 0.079(5) 0.000(3) 0.014(3) -0.004(3)
C5 0.045(3) 0.058(4) 0.073(4) -0.005(3) 0.021(3) -0.020(3)
C6 0.038(3) 0.054(3) 0.067(4) -0.010(3) 0.009(3) -0.011(3)
C7 0.034(3) 0.039(3) 0.047(3) -0.004(2) 0.006(2) 0.000(3)
C8 0.033(3) 0.039(3) 0.060(4) -0.002(2) 0.007(3) -0.001(3)
C9 0.031(3) 0.043(3) 0.048(3) -0.006(2) -0.003(2) -0.004(3)
C10 0.036(3) 0.043(3) 0.056(4) -0.002(2) 0.011(3) -0.004(3)
C11 0.075(4) 0.078(4) 0.059(4) 0.034(4) -0.001(3) -0.003(4)
C12 0.124(6) 0.080(5) 0.088(6) 0.046(5) 0.040(5) 0.009(4)
C13 0.048(4) 0.051(4) 0.116(6) 0.019(3) 0.037(4) 0.020(4)
C14 0.041(3) 0.055(4) 0.089(5) 0.005(3) 0.007(3) 0.018(4)
C15 0.045(3) 0.056(3) 0.058(4) 0.006(3) 0.000(3) 0.010(3)
C16 0.037(3) 0.043(3) 0.075(4) -0.001(2) 0.006(3) 0.009(3)
C17 0.052(4) 0.047(3) 0.090(5) 0.000(3) 0.000(3) 0.005(3)
C18 0.065(4) 0.046(4) 0.108(6) -0.004(3) -0.001(4) 0.006(4)
C19 0.053(4) 0.050(4) 0.123(7) -0.016(3) -0.002(4) 0.013(4)
C20 0.056(4) 0.068(4) 0.111(6) 0.000(3) 0.009(4) 0.038(4)
C21 0.046(3) 0.045(3) 0.086(5) -0.002(3) 0.005(3) 0.017(3)
C22 0.037(3) 0.039(3) 0.064(4) 0.001(2) 0.014(3) 0.005(3)
C23 0.041(3) 0.036(3) 0.055(4) -0.005(2) 0.008(3) 0.006(3)
C24 0.031(3) 0.052(3) 0.071(4) -0.001(2) 0.001(3) 0.009(3)
C25 0.038(3) 0.057(4) 0.068(4) 0.001(3) 0.014(3) 0.014(3)
C26 0.055(4) 0.054(3) 0.055(4) -0.002(3) 0.015(3) 0.007(3)
C27 0.037(3) 0.042(3) 0.059(4) 0.000(2) 0.013(3) 0.007(3)
C28 0.051(3) 0.068(4) 0.063(4) -0.018(3) 0.008(3) 0.001(3)
C29 0.055(4) 0.071(4) 0.084(5) 0.003(3) 0.028(3) 0.016(4)
C30 0.036(3) 0.052(3) 0.071(4) 0.001(2) 0.006(3) 0.003(3)
C31 0.043(3) 0.034(3) 0.043(3) 0.000(2) 0.005(2) -0.002(2)
C32 0.035(3) 0.040(3) 0.046(3) -0.009(2) 0.008(2) -0.003(2)
C33 0.025(2) 0.039(3) 0.045(3) -0.004(2) 0.005(2) -0.001(2)
C34 0.030(3) 0.037(3) 0.051(3) 0.001(2) 0.012(3) -0.003(3)
C35 0.035(3) 0.044(3) 0.056(4) -0.009(2) 0.006(3) -0.005(3)
C36 0.042(3) 0.049(3) 0.083(5) -0.014(3) 0.024(3) -0.014(3)
C37 0.024(3) 0.050(3) 0.086(5) -0.009(2) 0.001(3) -0.013(3)
C38 0.039(3) 0.058(4) 0.061(4) -0.003(3) -0.003(3) -0.003(3)
C39 0.039(3) 0.048(3) 0.045(3) -0.006(2) 0.008(3) -0.006(3)
C40 0.033(3) 0.044(3) 0.056(4) 0.001(2) 0.010(3) -0.003(3)
C41 0.062(4) 0.052(3) 0.058(4) 0.000(3) 0.013(3) 0.008(3)
C42 0.065(4) 0.057(4) 0.077(5) -0.007(3) 0.014(3) 0.016(4)
C43 0.057(4) 0.040(3) 0.080(5) -0.007(3) 0.011(3) 0.001(3)
C44 0.071(4) 0.051(4) 0.077(5) -0.004(3) 0.017(3) -0.005(3)
C45 0.059(4) 0.046(3) 0.063(4) -0.007(3) 0.018(3) 0.001(3)
C46 0.034(3) 0.034(4) 0.058(4) -0.002(3) 0.014(3) -0.007(3)
C47 0.029(4) 0.042(4) 0.058(4) 0.002(3) 0.013(3) -0.002(3)
C48 0.033(4) 0.049(4) 0.065(4) -0.007(3) 0.016(3) -0.003(4)
C49 0.035(3) 0.043(4) 0.071(5) -0.001(3) 0.016(4) -0.006(4)
C50 0.038(3) 0.039(4) 0.071(5) -0.005(3) 0.009(3) 0.002(4)
C51 0.035(4) 0.038(4) 0.066(4) -0.006(3) 0.008(3) -0.002(3)
C52 0.039(6) 0.048(5) 0.082(5) 0.007(4) 0.009(5) 0.018(5)
C53 0.053(6) 0.062(7) 0.109(9) 0.009(5) 0.026(7) -0.022(7)
C54 0.040(7) 0.076(6) 0.064(5) 0.006(5) 0.016(6) 0.014(5)
C46A 0.034(4) 0.037(5) 0.060(4) -0.004(4) 0.016(4) -0.005(4)
C47A 0.036(5) 0.042(4) 0.060(5) -0.003(4) 0.014(4) -0.003(4)
C48A 0.036(5) 0.044(5) 0.064(5) -0.005(4) 0.015(4) 0.000(4)
C49A 0.038(4) 0.042(5) 0.070(6) 0.000(4) 0.012(4) -0.005(5)
C50A 0.039(4) 0.039(5) 0.067(5) 0.001(4) 0.008(4) -0.002(5)
C51A 0.036(4) 0.039(5) 0.065(5) -0.003(4) 0.012(4) -0.003(4)
C52A 0.048(11) 0.068(10) 0.067(7) 0.007(9) 0.011(7) 0.001(7)
C53A 0.033(8) 0.055(9) 0.080(11) -0.002(6) 0.018(8) -0.013(9)
C54A 0.041(11) 0.058(8) 0.061(8) 0.003(8) 0.022(9) 0.002(7)
C55 0.035(3) 0.052(3) 0.052(4) -0.001(2) 0.009(3) -0.005(3)
C56 0.043(3) 0.044(3) 0.052(3) -0.005(2) 0.015(3) -0.002(3)
C57 0.038(3) 0.063(4) 0.044(3) -0.001(3) 0.011(3) -0.004(3)
C58 0.042(3) 0.062(4) 0.059(4) -0.009(3) 0.010(3) 0.007(3)
C59 0.042(3) 0.059(3) 0.041(4) -0.003(3) 0.002(3) 0.004(3)
C60 0.040(3) 0.052(3) 0.044(3) 0.003(3) 0.011(3) -0.002(3)
C61 0.041(3) 0.060(3) 0.048(3) -0.003(3) 0.009(3) -0.003(3)
C62 0.043(3) 0.064(4) 0.045(3) 0.002(3) 0.008(3) -0.006(3)
C63 0.041(3) 0.068(4) 0.052(4) -0.001(3) 0.006(3) -0.007(4)
C64 0.041(3) 0.073(4) 0.049(3) 0.002(3) 0.002(3) -0.005(3)
C65 0.044(3) 0.081(5) 0.058(4) -0.001(3) 0.000(3) 0.001(4)
C66 0.046(4) 0.082(6) 0.062(4) 0.002(4) -0.003(3) 0.000(4)
C67 0.049(4) 0.083(5) 0.070(4) 0.006(4) -0.005(3) 0.002(4)
C68 0.045(4) 0.078(5) 0.070(4) 0.000(3) -0.013(3) 0.003(4)
C69 0.046(3) 0.075(4) 0.056(3) 0.006(3) -0.007(3) -0.002(3)
C70 0.050(3) 0.074(4) 0.051(4) 0.002(3) -0.011(3) 0.001(4)
C71 0.042(3) 0.067(4) 0.048(4) 0.002(3) -0.004(3) -0.003(3)
C72 0.047(3) 0.065(4) 0.042(4) -0.001(3) -0.001(3) 0.004(4)
C59A 0.042(4) 0.060(5) 0.044(5) -0.001(4) 0.002(4) 0.001(5)
C60A 0.042(4) 0.057(4) 0.045(5) 0.002(4) 0.008(4) -0.001(4)
C61A 0.041(4) 0.060(5) 0.046(5) -0.001(4) 0.009(4) -0.004(4)
C62A 0.042(4) 0.066(4) 0.047(4) 0.001(4) 0.005(4) -0.005(4)
C63A 0.043(4) 0.070(5) 0.050(5) 0.001(4) 0.004(4) -0.007(5)
C64A 0.045(4) 0.074(5) 0.053(4) 0.002(4) 0.000(4) -0.004(4)
C65A 0.046(4) 0.078(6) 0.058(5) 0.003(4) -0.002(4) -0.002(5)
C66A 0.048(5) 0.080(6) 0.066(5) 0.001(4) -0.004(4) 0.001(5)
C67A 0.047(5) 0.079(6) 0.072(5) 0.002(5) -0.007(5) 0.005(6)
C68A 0.048(5) 0.079(6) 0.068(5) 0.002(5) -0.011(5) 0.003(5)
C69A 0.045(4) 0.075(5) 0.056(4) 0.003(4) -0.007(4) -0.001(4)
C70A 0.048(4) 0.073(5) 0.053(5) 0.001(4) -0.011(5) 0.000(5)
C71A 0.044(4) 0.067(4) 0.047(4) 0.001(4) -0.002(4) -0.001(4)
C72A 0.043(4) 0.064(5) 0.043(5) -0.001(4) 0.003(4) 0.001(5)
C73 0.144(9) 0.171(9) 0.166(9) 0.021(8) -0.007(7) 0.009(7)
C74 0.114(5) 0.144(5) 0.149(6) 0.006(4) 0.008(5) 0.039(5)
C75 0.090(5) 0.134(6) 0.148(6) 0.009(5) 0.007(5) 0.042(5)
C76 0.093(5) 0.135(6) 0.154(6) 0.002(5) 0.007(5) 0.042(6)
C77 0.099(6) 0.137(6) 0.159(6) 0.005(5) 0.013(5) 0.044(5)
C78 0.114(5) 0.140(6) 0.153(7) 0.002(5) 0.015(5) 0.056(5)
C79 0.114(5) 0.144(6) 0.144(6) -0.004(5) 0.016(5) 0.060(5)
C73A 0.137(10) 0.147(10) 0.175(10) -0.003(8) 0.000(10) 0.037(9)
C74A 0.105(5) 0.138(5) 0.152(6) 0.003(4) 0.009(5) 0.044(5)
C75A 0.095(5) 0.137(6) 0.149(6) 0.007(5) 0.010(5) 0.044(5)
C76A 0.109(6) 0.143(6) 0.156(7) 0.011(5) 0.011(5) 0.032(6)
C77A 0.123(7) 0.152(7) 0.156(7) 0.003(6) 0.007(6) 0.028(6)
C78A 0.122(6) 0.146(7) 0.153(6) 0.001(5) 0.011(5) 0.045(6)
C79A 0.113(5) 0.145(6) 0.148(6) -0.004(5) 0.011(5) 0.059(5)
C80 0.201(12) 0.127(12) 0.201(15) 0.039(11) 0.027(12) -0.007(12)
C81 0.216(10) 0.175(10) 0.200(9) 0.033(9) 0.016(9) 0.016(8)
C82 0.223(11) 0.196(10) 0.187(9) 0.031(9) 0.030(9) 0.024(8)
C83 0.224(11) 0.201(11) 0.201(9) 0.018(9) -0.003(9) 0.032(8)
C84 0.232(10) 0.193(11) 0.207(10) 0.023(9) 0.003(9) 0.030(8)
C85 0.226(11) 0.201(11) 0.197(9) 0.019(10) 0.011(9) 0.034(8)
C86 0.217(10) 0.190(10) 0.200(9) 0.028(9) -0.004(9) 0.028(8)
Cl1 0.0346(7) 0.0464(7) 0.0574(9) 0.0000(5) 0.0118(6) 0.0011(6)
N1 0.032(2) 0.039(2) 0.050(3) 0.0000(18) 0.006(2) 0.001(2)
N2 0.029(2) 0.040(2) 0.057(3) 0.0017(19) 0.005(2) 0.005(2)
N3 0.029(2) 0.041(2) 0.043(3) -0.0025(18) 0.0088(19) -0.001(2)
N4 0.033(2) 0.043(2) 0.043(3) -0.0029(18) 0.0106(19) -0.003(2)

loop_
_atom_type_symbol
_atom_type_description
_atom_type_scat_dispersion_real
_atom_type_scat_dispersion_imag
_atom_type_scat_source
C C 0.0033 0.0016 'International Tables Vol C Tables 4.2.6.8 and 6.1.1.4'
H H 0.0000 0.0000 'International Tables Vol C Tables 4.2.6.8 and 6.1.1.4'
B B 0.0013 0.0007 'International Tables Vol C Tables 4.2.6.8 and 6.1.1.4'
Cl Cl 0.1484 0.1585 'International Tables Vol C Tables 4.2.6.8 and 6.1.1.4'
N N 0.0061 0.0033 'International Tables Vol C Tables 4.2.6.8 and 6.1.1.4'

loop_
_geom_angle_atom_site_label_1
_geom_angle_atom_site_label_2
_geom_angle_atom_site_label_3
_geom_angle
C1 B1 N1 110.8(4)
C1 B1 N3 112.5(4)
N1 B1 N3 104.1(4)
C1 B1 C56 120.1(4)
N1 B1 C56 105.8(4)
N3 B1 C56 102.0(4)
C31 B2 C7 104.2(4)
C31 B2 C55 106.9(4)
C7 B2 C55 100.8(4)
C31 B2 Cl1 114.9(4)
C7 B2 Cl1 113.2(3)
C55 B2 Cl1 115.3(4)
C2 C1 C6 115.6(5)
C2 C1 B1 120.9(4)
C6 C1 B1 123.5(5)
C3 C2 C1 122.7(5)
C3 C2 H2 118.7
C1 C2 H2 118.7
C2 C3 C4 119.4(5)
C2 C3 H3 120.3
C4 C3 H3 120.3
C5 C4 C3 119.8(5)
C5 C4 H4 120.1
C3 C4 H4 120.1
C4 C5 C6 120.3(5)
C4 C5 H5 119.8
C6 C5 H5 119.8
C5 C6 C1 122.1(5)
C5 C6 H6 118.9
C1 C6 H6 118.9
N1 C7 N2 108.3(4)
N1 C7 B2 115.2(4)
N2 C7 B2 135.1(4)
C9 C8 N2 106.9(4)
C9 C8 C16 129.7(5)
N2 C8 C16 123.1(4)
C8 C9 N1 107.6(4)
C8 C9 C10 125.4(5)
N1 C9 C10 126.8(4)
C15 C10 C11 118.7(5)
C15 C10 C9 121.1(5)
C11 C10 C9 120.1(5)
C10 C11 C12 119.7(6)
C10 C11 H11 120.1
C12 C11 H11 120.1
C13 C12 C11 121.1(7)
C13 C12 H12 119.5
C11 C12 H12 119.5
C12 C13 C14 119.4(6)
C12 C13 H13 120.3
C14 C13 H13 120.3
C13 C14 C15 120.8(6)
C13 C14 H14 119.6
C15 C14 H14 119.6
C10 C15 C14 120.2(6)
C10 C15 H15 119.9
C14 C15 H15 119.9
C17 C16 C21 118.0(5)
C17 C16 C8 118.5(5)
C21 C16 C8 123.4(5)
C16 C17 C18 121.0(6)
C16 C17 H17 119.5
C18 C17 H17 119.5
C19 C18 C17 119.7(6)
C19 C18 H18 120.1
C17 C18 H18 120.1
C20 C19 C18 119.4(6)
C20 C19 H19 120.3
C18 C19 H19 120.3
C19 C20 C21 121.2(7)
C19 C20 H20 119.4
C21 C20 H20 119.4
C20 C21 C16 120.6(6)
C20 C21 H21 119.7
C16 C21 H21 119.7
C27 C22 C23 123.8(5)
C27 C22 N2 118.3(5)
C23 C22 N2 117.8(5)
C24 C23 C22 116.2(5)
C24 C23 C30 121.9(5)
C22 C23 C30 121.9(5)
C25 C24 C23 122.8(5)
C25 C24 H24 118.6
C23 C24 H24 118.6
C24 C25 C26 118.0(5)
C24 C25 C29 120.6(5)
C26 C25 C29 121.4(6)
C25 C26 C27 122.7(6)
C25 C26 H26 118.6
C27 C26 H26 118.6
C22 C27 C26 116.4(5)
C22 C27 C28 123.0(5)
C26 C27 C28 120.5(5)
C27 C28 H28A 109.5
C27 C28 H28B 109.5
H28A C28 H28B 109.5
C27 C28 H28C 109.5
H28A C28 H28C 109.5
H28B C28 H28C 109.5
C25 C29 H29A 109.5
C25 C29 H29B 109.5
H29A C29 H29B 109.5
C25 C29 H29C 109.5
H29A C29 H29C 109.5
H29B C29 H29C 109.5
C23 C30 H30A 109.5
C23 C30 H30B 109.5
H30A C30 H30B 109.5
C23 C30 H30C 109.5
H30A C30 H30C 109.5
H30B C30 H30C 109.5
N3 C31 N4 107.3(4)
N3 C31 B2 117.0(4)
N4 C31 B2 135.2(4)
C33 C32 N4 107.2(4)
C33 C32 C40 129.2(4)
N4 C32 C40 123.5(4)
C32 C33 N3 107.5(4)
C32 C33 C34 124.6(4)
N3 C33 C34 127.4(4)
C39 C34 C35 118.6(4)
C39 C34 C33 119.0(4)
C35 C34 C33 122.4(5)
C36 C35 C34 119.1(5)
C36 C35 H35 120.5
C34 C35 H35 120.5
C37 C36 C35 121.3(5)
C37 C36 H36 119.4
C35 C36 H36 119.4
C36 C37 C38 120.0(5)
C36 C37 H37 120.0
C38 C37 H37 120.0
C39 C38 C37 119.6(5)
C39 C38 H38 120.2
C37 C38 H38 120.2
C38 C39 C34 121.4(5)
C38 C39 H39 119.3
C34 C39 H39 119.3
C45 C40 C41 118.6(5)
C45 C40 C32 122.9(5)
C41 C40 C32 118.5(5)
C42 C41 C40 120.3(6)
C42 C41 H41 119.9
C40 C41 H41 119.9
C43 C42 C41 120.9(6)
C43 C42 H42 119.6
C41 C42 H42 119.6
C42 C43 C44 119.7(5)
C42 C43 H43 120.2
C44 C43 H43 120.2
C43 C44 C45 120.7(6)
C43 C44 H44 119.7
C45 C44 H44 119.7
C40 C45 C44 120.0(5)
C40 C45 H45 120.0
C44 C45 H45 120.0
C51 C46 C47 122.7(6)
C51 C46 N4 120.9(7)
C47 C46 N4 116.2(7)
C46 C47 C48 117.7(6)
C46 C47 C54 121.9(6)
C48 C47 C54 120.5(7)
C49 C48 C47 120.6(7)
C49 C48 H48 119.7
C47 C48 H48 119.7
C50 C49 C48 120.1(6)
C50 C49 C53 122.5(8)
C48 C49 C53 117.3(8)
C49 C50 C51 121.4(7)
C49 C50 H50 119.3
C51 C50 H50 119.3
C46 C51 C50 117.5(7)
C46 C51 C52 120.9(6)
C50 C51 C52 121.6(7)
C51 C52 H52A 109.5
C51 C52 H52B 109.5
H52A C52 H52B 109.5
C51 C52 H52C 109.5
H52A C52 H52C 109.5
H52B C52 H52C 109.5
C49 C53 H53A 109.5
C49 C53 H53B 109.5
H53A C53 H53B 109.5
C49 C53 H53C 109.5
H53A C53 H53C 109.5
H53B C53 H53C 109.5
C47 C54 H54A 109.5
C47 C54 H54B 109.5
H54A C54 H54B 109.5
C47 C54 H54C 109.5
H54A C54 H54C 109.5
H54B C54 H54C 109.5
C51A C46A C47A 122.4(9)
C51A C46A N4 118.8(12)
C47A C46A N4 118.8(12)
C46A C47A C48A 117.9(10)
C46A C47A C54A 121.9(10)
C48A C47A C54A 120.2(11)
C49A C48A C47A 120.5(10)
C49A C48A H48A 119.7
C47A C48A H48A 119.7
C50A C49A C48A 119.5(10)
C50A C49A C53A 123.7(12)
C48A C49A C53A 116.7(12)
C49A C50A C51A 122.7(11)
C49A C50A H50A 118.7
C51A C50A H50A 118.7
C50A C51A C46A 116.9(10)
C50A C51A C52A 120.2(11)
C46A C51A C52A 122.9(10)
C51A C52A H52D 109.5
C51A C52A H52E 109.5
H52D C52A H52E 109.5
C51A C52A H52F 109.5
H52D C52A H52F 109.5
H52E C52A H52F 109.5
C49A C53A H53D 109.5
C49A C53A H53E 109.5
H53D C53A H53E 109.5
C49A C53A H53F 109.5
H53D C53A H53F 109.5
H53E C53A H53F 109.5
C47A C54A H54D 109.5
C47A C54A H54E 109.5
H54D C54A H54E 109.5
C47A C54A H54F 109.5
H54D C54A H54F 109.5
H54E C54A H54F 109.5
C60 C55 C56 113.9(5)
C60A C55 C56 116.2(9)
C60 C55 B2 113.7(6)
C60A C55 B2 115.1(15)
C56 C55 B2 108.6(4)
C60 C55 H55 106.7
C56 C55 H55 106.7
B2 C55 H55 106.7
C57 C56 C55 113.3(4)
C57 C56 B1 108.7(4)
C55 C56 B1 111.8(4)
C57 C56 H56 107.6
C55 C56 H56 107.6
B1 C56 H56 107.6
C58 C57 C56 125.8(5)
C58 C57 H57 117.1
C56 C57 H57 117.1
C57 C58 C59 121.8(6)
C57 C58 C59A 118.2(10)
C57 C58 H58 119.1
C59 C58 H58 119.1
C72 C59 C60 121.0(5)
C72 C59 C58 123.1(6)
C60 C59 C58 115.9(6)
C61 C60 C59 117.6(5)
C61 C60 C55 118.1(6)
C59 C60 C55 124.4(6)
C60 C61 C62 122.8(6)
C60 C61 H61 118.6
C62 C61 H61 118.6
C63 C62 C61 123.1(6)
C63 C62 C71 118.0(6)
C61 C62 C71 118.8(5)
C62 C63 C64 123.0(6)
C62 C63 H63 118.5
C64 C63 H63 118.5
C63 C64 C65 121.4(6)
C63 C64 C69 118.7(6)
C65 C64 C69 119.8(6)
C66 C65 C64 120.3(6)
C66 C65 H65 119.8
C64 C65 H65 119.8
C65 C66 C67 120.6(6)
C65 C66 H66 119.7
C67 C66 H66 119.7
C68 C67 C66 119.8(7)
C68 C67 H67 120.1
C66 C67 H67 120.1
C67 C68 C69 120.1(6)
C67 C68 H68 119.9
C69 C68 H68 119.9
C70 C69 C64 119.4(6)
C70 C69 C68 121.3(6)
C64 C69 C68 119.3(6)
C71 C70 C69 121.4(7)
C71 C70 H70 119.3
C69 C70 H70 119.3
C70 C71 C62 119.4(6)
C70 C71 C72 123.5(6)
C62 C71 C72 117.1(6)
C59 C72 C71 122.2(6)
C59 C72 H72 118.9
C71 C72 H72 118.9
C72A C59A C60A 122.6(10)
C72A C59A C58 112.7(13)
C60A C59A C58 122.4(16)
C61A C60A C59A 116.0(10)
C61A C60A C55 128.1(13)
C59A C60A C55 114.2(16)
C60A C61A C62A 123.4(10)
C60A C61A H61A 118.3
C62A C61A H61A 118.3
C63A C62A C61A 123.0(11)
C63A C62A C71A 117.2(10)
C61A C62A C71A 119.7(9)
C62A C63A C64A 123.2(11)
C62A C63A H63A 118.4
C64A C63A H63A 118.4
C65A C64A C69A 120.0
C65A C64A C63A 120.8(8)
C69A C64A C63A 119.2(8)
C66A C65A C64A 120.0
C66A C65A H65A 120.0
C64A C65A H65A 120.0
C67A C66A C65A 120.0
C67A C66A H66A 120.0
C65A C66A H66A 120.0
C66A C67A C68A 120.0
C66A C67A H67A 120.0
C68A C67A H67A 120.0
C69A C68A C67A 120.0
C69A C68A H68A 120.0
C67A C68A H68A 120.0
C68A C69A C64A 120.0
C68A C69A C70A 120.7(8)
C64A C69A C70A 119.2(8)
C71A C70A C69A 121.2(11)
C71A C70A H70A 119.4
C69A C70A H70A 119.4
C70A C71A C62A 119.8(10)
C70A C71A C72A 124.1(11)
C62A C71A C72A 116.1(9)
C59A C72A C71A 122.1(11)
C59A C72A H72A 118.9
C71A C72A H72A 118.9
C74 C73 H73A 109.5
C74 C73 H73B 109.5
H73A C73 H73B 109.5
C74 C73 H73C 109.5
H73A C73 H73C 109.5
H73B C73 H73C 109.5
C73 C74 C75 124.5(11)
C73 C74 C79 114.9(11)
C75 C74 C79 120.0
C74 C75 C76 120.0
C74 C75 H75 120.0
C76 C75 H75 120.0
C77 C76 C75 120.0
C77 C76 H76 120.0
C75 C76 H76 120.0
C76 C77 C78 120.0
C76 C77 H77 120.0
C78 C77 H77 120.0
C79 C78 C77 120.0
C79 C78 H78 120.0
C77 C78 H78 120.0
C78 C79 C74 120.0
C78 C79 H79 120.0
C74 C79 H79 120.0
C74A C73A H73D 109.5
C74A C73A H73E 109.5
H73D C73A H73E 109.5
C74A C73A H73F 109.5
H73D C73A H73F 109.5
H73E C73A H73F 109.5
C73A C74A C75A 124.0(13)
C73A C74A C79A 115.8(13)
C75A C74A C79A 120.0
C76A C75A C74A 120.0
C76A C75A H75A 120.0
C74A C75A H75A 120.0
C75A C76A C77A 120.0
C75A C76A H76A 120.0
C77A C76A H76A 120.0
C78A C77A C76A 120.0
C78A C77A H77A 120.0
C76A C77A H77A 120.0
C77A C78A C79A 120.0
C77A C78A H78A 120.0
C79A C78A H78A 120.0
C78A C79A C74A 120.0
C78A C79A H79A 120.0
C74A C79A H79A 120.0
C81 C80 H80A 109.5
C81 C80 H80B 109.5
H80A C80 H80B 109.5
C81 C80 H80C 109.5
H80A C80 H80C 109.5
H80B C80 H80C 109.5
C80 C81 C82 122.5(13)
C80 C81 C86 117.4(13)
C82 C81 C86 120.0
C83 C82 C81 120.0
C83 C82 H82 120.0
C81 C82 H82 120.0
C82 C83 C84 120.0
C82 C83 H83 120.0
C84 C83 H83 120.0
C83 C84 C85 120.0
C83 C84 H84 120.0
C85 C84 H84 120.0
C86 C85 C84 120.0
C86 C85 H85 120.0
C84 C85 H85 120.0
C85 C86 C81 120.0
C85 C86 H86 120.0
C81 C86 H86 120.0
C7 N1 C9 108.7(4)
C7 N1 B1 116.5(4)
C9 N1 B1 133.9(4)
C7 N2 C8 108.3(4)
C7 N2 C22 128.4(4)
C8 N2 C22 123.3(4)
C31 N3 C33 108.9(4)
C31 N3 B1 115.2(4)
C33 N3 B1 133.8(4)
C31 N4 C32 109.1(4)
C31 N4 C46 125.1(7)
C32 N4 C46 124.1(7)
C31 N4 C46A 129.2(12)
C32 N4 C46A 121.3(12)

loop_
_geom_bond_atom_site_label_1
_geom_bond_atom_site_label_2
_geom_bond_distance
B1 C1 1.592(7)
B1 N1 1.604(6)
B1 N3 1.611(7)
B1 C56 1.639(8)
B2 C31 1.582(7)
B2 C7 1.620(7)
B2 C55 1.694(7)
B2 Cl1 1.850(5)
C1 C2 1.392(7)
C1 C6 1.403(7)
C2 C3 1.381(6)
C2 H2 0.95
C3 C4 1.382(7)
C3 H3 0.95
C4 C5 1.362(8)
C4 H4 0.95
C5 C6 1.378(7)
C5 H5 0.95
C6 H6 0.95
C7 N1 1.348(5)
C7 N2 1.353(5)
C8 C9 1.360(6)
C8 N2 1.407(6)
C8 C16 1.479(7)
C9 N1 1.394(6)
C9 C10 1.503(6)
C10 C15 1.360(7)
C10 C11 1.377(7)
C11 C12 1.386(8)
C11 H11 0.95
C12 C13 1.345(9)
C12 H12 0.95
C13 C14 1.349(8)
C13 H13 0.95
C14 C15 1.388(7)
C14 H14 0.95
C15 H15 0.95
C16 C17 1.379(7)
C16 C21 1.383(7)
C17 C18 1.400(7)
C17 H17 0.95
C18 C19 1.367(9)
C18 H18 0.95
C19 C20 1.365(8)
C19 H19 0.95
C20 C21 1.377(7)
C20 H20 0.95
C21 H21 0.95
C22 C27 1.384(7)
C22 C23 1.401(7)
C22 N2 1.436(5)
C23 C24 1.400(6)
C23 C30 1.486(7)
C24 C25 1.379(7)
C24 H24 0.95
C25 C26 1.386(7)
C25 C29 1.499(6)
C26 C27 1.403(6)
C26 H26 0.95
C27 C28 1.498(7)
C28 H28A 0.98
C28 H28B 0.98
C28 H28C 0.98
C29 H29A 0.98
C29 H29B 0.98
C29 H29C 0.98
C30 H30A 0.98
C30 H30B 0.98
C30 H30C 0.98
C31 N3 1.351(5)
C31 N4 1.365(5)
C32 C33 1.354(6)
C32 N4 1.394(5)
C32 C40 1.472(6)
C33 N3 1.402(5)
C33 C34 1.473(6)
C34 C39 1.389(7)
C34 C35 1.400(6)
C35 C36 1.399(6)
C35 H35 0.95
C36 C37 1.357(8)
C36 H36 0.95
C37 C38 1.387(7)
C37 H37 0.95
C38 C39 1.374(6)
C38 H38 0.95
C39 H39 0.95
C40 C45 1.369(7)
C40 C41 1.396(7)
C41 C42 1.379(7)
C41 H41 0.95
C42 C43 1.356(7)
C42 H42 0.95
C43 C44 1.359(7)
C43 H43 0.95
C44 C45 1.401(7)
C44 H44 0.95
C45 H45 0.95
C46 C51 1.385(8)
C46 C47 1.386(8)
C46 N4 1.456(8)
C47 C48 1.390(8)
C47 C54 1.501(8)
C48 C49 1.384(10)
C48 H48 0.95
C49 C50 1.362(10)
C49 C53 1.552(8)
C50 C51 1.387(8)
C50 H50 0.95
C51 C52 1.515(9)
C52 H52A 0.98
C52 H52B 0.98
C52 H52C 0.98
C53 H53A 0.98
C53 H53B 0.98
C53 H53C 0.98
C54 H54A 0.98
C54 H54B 0.98
C54 H54C 0.98
C46A C51A 1.386(10)
C46A C47A 1.390(10)
C46A N4 1.469(12)
C47A C48A 1.394(10)
C47A C54A 1.498(10)
C48A C49A 1.381(12)
C48A H48A 0.95
C49A C50A 1.356(12)
C49A C53A 1.551(10)
C50A C51A 1.385(10)
C50A H50A 0.95
C51A C52A 1.516(11)
C52A H52D 0.98
C52A H52E 0.98
C52A H52F 0.98
C53A H53D 0.98
C53A H53E 0.98
C53A H53F 0.98
C54A H54D 0.98
C54A H54E 0.98
C54A H54F 0.98
C55 C60 1.478(7)
C55 C60A 1.482(9)
C55 C56 1.572(6)
C55 H55 1.0
C56 C57 1.488(7)
C56 H56 1.0
C57 C58 1.325(7)
C57 H57 0.95
C58 C59 1.465(6)
C58 C59A 1.469(9)
C58 H58 0.95
C59 C72 1.362(7)
C59 C60 1.430(7)
C60 C61 1.383(7)
C61 C62 1.424(8)
C61 H61 0.95
C62 C63 1.389(7)
C62 C71 1.431(8)
C63 C64 1.391(8)
C63 H63 0.95
C64 C65 1.402(6)
C64 C69 1.407(7)
C65 C66 1.373(7)
C65 H65 0.95
C66 C67 1.404(7)
C66 H66 0.95
C67 C68 1.388(7)
C67 H67 0.95
C68 C69 1.411(7)
C68 H68 0.95
C69 C70 1.403(8)
C70 C71 1.390(8)
C70 H70 0.95
C71 C72 1.438(7)
C72 H72 0.95
C59A C72A 1.361(10)
C59A C60A 1.430(10)
C60A C61A 1.386(10)
C61A C62A 1.423(10)
C61A H61A 0.95
C62A C63A 1.389(10)
C62A C71A 1.432(10)
C63A C64A 1.392(10)
C63A H63A 0.95
C64A C65A 1.39
C64A C69A 1.39
C65A C66A 1.39
C65A H65A 0.95
C66A C67A 1.39
C66A H66A 0.95
C67A C68A 1.39
C67A H67A 0.95
C68A C69A 1.39
C68A H68A 0.95
C69A C70A 1.413(10)
C70A C71A 1.391(11)
C70A H70A 0.95
C71A C72A 1.440(10)
C72A H72A 0.95
C73 C74 1.285(14)
C73 H73A 0.98
C73 H73B 0.98
C73 H73C 0.98
C74 C75 1.39
C74 C79 1.39
C75 C76 1.39
C75 H75 0.95
C76 C77 1.39
C76 H76 0.95
C77 C78 1.39
C77 H77 0.95
C78 C79 1.39
C78 H78 0.95
C79 H79 0.95
C73A C74A 1.286(14)
C73A H73D 0.98
C73A H73E 0.98
C73A H73F 0.98
C74A C75A 1.39
C74A C79A 1.39
C75A C76A 1.39
C75A H75A 0.95
C76A C77A 1.39
C76A H76A 0.95
C77A C78A 1.39
C77A H77A 0.95
C78A C79A 1.39
C78A H78A 0.95
C79A H79A 0.95
C80 C81 1.277(15)
C80 H80A 0.98
C80 H80B 0.98
C80 H80C 0.98
C81 C82 1.39
C81 C86 1.39
C82 C83 1.39
C82 H82 0.95
C83 C84 1.39
C83 H83 0.95
C84 C85 1.39
C84 H84 0.95
C85 C86 1.39
C85 H85 0.95
C86 H86 0.95
